data_4304928
loop_
_publ_author_name
'Hyui Sul Lee'
'Sven-Oliver Hauber'
'Denis Vindu\<s'
'Mark Niemeyer'

_publ_contact_author_address
;
Institut f\"ur Anorganische und Analytische Chemie
Johannes Gutenberg-Universit\"at Mainz
Duesbergweg 10-14
D-55099 Mainz
Germany
;
_publ_contact_author_email niemeyer@uni-mainz.de
_publ_contact_author_name 'Mark Niemeyer'
_publ_section_title
;
Isostructural Potassium and Thallium Salts of Sterically Crowded Triazenes:
A Structural and Computational Study
;
_journal_name_full 'Inorganic Chemistry'
_journal_page_first 4401
_journal_page_last 4412
_journal_paper_doi 10.1021/ic800029z
_journal_volume 47
_journal_year 2008
_chemical_formula_sum 'C42 H54 K N3'
_chemical_formula_weight 639.98
_chemical_melting_point '326-332 deg.C (dec.)'
_chemical_name_systematic
;
((1,3-bis-(2',4',6'-triisopropylbiphenyl-2))(triazenido-N,N'))potassium
;
_space_group_IT_number 2
_symmetry_cell_setting triclinic
_symmetry_space_group_name_Hall '-P 1'
_symmetry_space_group_name_H-M 'P -1'
_atom_sites_solution_hydrogens geom
_atom_sites_solution_primary direct
_atom_sites_solution_secondary difmap
_audit_creation_method SHELXL-97
_cell_angle_alpha 101.089(16)
_cell_angle_beta 104.113(13)
_cell_angle_gamma 91.023(14)
_cell_formula_units_Z 2
_cell_length_a 9.4209(14)
_cell_length_b 14.406(3)
_cell_length_c 14.624(3)
_cell_measurement_temperature 173(2)
_cell_volume 1884.5(6)
_computing_structure_refinement 'SHELXL-97 (Sheldrick, 1997)'
_computing_structure_solution 'SHELXS-97 (Sheldrick, 1990)'
_diffrn_ambient_temperature 173(2)
_diffrn_measured_fraction_theta_full 0.998
_diffrn_measured_fraction_theta_max 0.998
_diffrn_measurement_device_type 'Siemens P3'
_diffrn_radiation_monochromator graphite
_diffrn_radiation_source 'fine-focus sealed tube'
_diffrn_radiation_type MoK\a
_diffrn_radiation_wavelength 0.71073
_diffrn_reflns_av_R_equivalents 0.0194
_diffrn_reflns_av_sigmaI/netI 0.0170
_diffrn_reflns_limit_h_max 12
_diffrn_reflns_limit_h_min -1
_diffrn_reflns_limit_k_max 18
_diffrn_reflns_limit_k_min -18
_diffrn_reflns_limit_l_max 18
_diffrn_reflns_limit_l_min -18
_diffrn_reflns_number 9154
_diffrn_reflns_theta_full 27.50
_diffrn_reflns_theta_max 27.50
_diffrn_reflns_theta_min 1.44
_diffrn_standards_decay_% <0.5%
_diffrn_standards_interval_count 298
_diffrn_standards_number 2
_exptl_absorpt_coefficient_mu 0.173
_exptl_absorpt_correction_T_max 0.9421
_exptl_absorpt_correction_T_min 0.8815
_exptl_absorpt_correction_type none
_exptl_crystal_colour 'deep yellow'
_exptl_crystal_density_diffrn 1.128
_exptl_crystal_density_method 'not measured'
_exptl_crystal_description block
_exptl_crystal_F_000 692
_exptl_crystal_size_max 0.75
_exptl_crystal_size_mid 0.75
_exptl_crystal_size_min 0.35
_refine_diff_density_max 0.518
_refine_diff_density_min -0.597
_refine_diff_density_rms 0.048
_refine_ls_extinction_coef 0.0029(11)
_refine_ls_extinction_expression Fc^*^=kFc[1+0.001xFc^2^\l^3^/sin(2\q)]^-1/4^
_refine_ls_extinction_method SHELXL
_refine_ls_goodness_of_fit_ref 1.028
_refine_ls_hydrogen_treatment refU
_refine_ls_matrix_type full
_refine_ls_number_parameters 441
_refine_ls_number_reflns 8625
_refine_ls_number_restraints 3
_refine_ls_restrained_S_all 1.032
_refine_ls_R_factor_all 0.0593
_refine_ls_R_factor_gt 0.0515
_refine_ls_shift/su_max 0.001
_refine_ls_shift/su_mean 0.000
_refine_ls_structure_factor_coef Fsqd
_refine_ls_weighting_details 'calc w=1/[\s^2^(Fo^2^)+(0.0762P)^2^+0.8660P] where P=(Fo^2^+2Fc^2^)/3'
_refine_ls_weighting_scheme calc
_refine_ls_wR_factor_gt 0.1384
_refine_ls_wR_factor_ref 0.1457
_reflns_number_gt 7499
_reflns_number_total 8625
_reflns_threshold_expression >2sigma(I)
_cod_data_source_file ic800029z-file003_1.cif
_cod_data_source_block 2a
_cod_database_code 4304928

loop_
_symmetry_equiv_pos_as_xyz
'x, y, z'
'-x, -y, -z'

loop_
_atom_site_label
_atom_site_type_symbol
_atom_site_fract_x
_atom_site_fract_y
_atom_site_fract_z
_atom_site_U_iso_or_equiv
_atom_site_adp_type
_atom_site_occupancy
_atom_site_symmetry_multiplicity
_atom_site_calc_flag
_atom_site_refinement_flags
_atom_site_disorder_assembly
_atom_site_disorder_group
K K 0.55175(4) 0.74661(3) 0.74575(3) 0.04082(12) Uani 1 1 d . . .
N1 N 0.73715(14) 0.60688(9) 0.72540(10) 0.0305(3) Uani 1 1 d . . .
N2 N 0.81666(13) 0.63782(8) 0.67474(9) 0.0266(3) Uani 1 1 d . . .
N3 N 0.78180(14) 0.72307(9) 0.66316(10) 0.0301(3) Uani 1 1 d . . .
C11 C 0.76395(16) 0.51663(10) 0.74390(10) 0.0271(3) Uani 1 1 d . . .
C12 C 0.67191(16) 0.48318(10) 0.79510(10) 0.0274(3) Uani 1 1 d . . .
C13 C 0.69297(19) 0.39576(11) 0.82135(12) 0.0346(3) Uani 1 1 d . . .
H13A H 0.6314 0.3734 0.8563 0.047(2) Uiso 1 1 calc R . .
C14 C 0.8030(2) 0.34073(11) 0.79708(13) 0.0389(4) Uani 1 1 d . . .
H14A H 0.8177 0.2816 0.8163 0.047(2) Uiso 1 1 calc R . .
C15 C 0.89108(19) 0.37249(11) 0.74471(13) 0.0368(4) Uani 1 1 d . . .
H15A H 0.9651 0.3343 0.7271 0.047(2) Uiso 1 1 calc R . .
C16 C 0.87241(18) 0.45936(11) 0.71779(12) 0.0328(3) Uani 1 1 d . . .
H16A H 0.9332 0.4803 0.6815 0.047(2) Uiso 1 1 calc R . .
C21 C 0.55388(16) 0.54342(10) 0.82078(10) 0.0269(3) Uani 1 1 d . . .
C22 C 0.58320(16) 0.60867(10) 0.90858(11) 0.0283(3) Uani 1 1 d . . .
C23 C 0.47266(18) 0.66625(11) 0.93011(11) 0.0330(3) Uani 1 1 d . . .
H23A H 0.4918 0.7099 0.9945 0.051(2) Uiso 1 1 calc R . .
C24 C 0.33515(18) 0.66115(12) 0.86716(12) 0.0350(3) Uani 1 1 d . B .
C25 C 0.30913(17) 0.59687(12) 0.78030(12) 0.0353(3) Uani 1 1 d . . .
H25A H 0.2080 0.5883 0.7366 0.051(2) Uiso 1 1 calc R . .
C26 C 0.41491(17) 0.53776(11) 0.75567(11) 0.0304(3) Uani 1 1 d . . .
C31 C 0.85277(15) 0.76244(10) 0.60528(11) 0.0271(3) Uani 1 1 d . . .
C32 C 0.80418(16) 0.85032(10) 0.58630(11) 0.0279(3) Uani 1 1 d . . .
C33 C 0.86484(19) 0.89495(12) 0.52714(13) 0.0373(4) Uani 1 1 d . . .
H33A H 0.8319 0.9543 0.5147 0.047(2) Uiso 1 1 calc R . .
C34 C 0.9729(2) 0.85412(14) 0.48595(14) 0.0440(4) Uani 1 1 d . . .
H34A H 1.0131 0.8849 0.4452 0.047(2) Uiso 1 1 calc R . .
C35 C 1.02113(19) 0.76812(13) 0.50502(14) 0.0415(4) Uani 1 1 d . . .
H35A H 1.0952 0.7400 0.4771 0.047(2) Uiso 1 1 calc R . .
C36 C 0.96320(17) 0.72238(12) 0.56418(12) 0.0340(3) Uani 1 1 d . . .
H36A H 0.9984 0.6636 0.5770 0.047(2) Uiso 1 1 calc R . .
C41 C 0.68694(16) 0.89378(10) 0.63057(11) 0.0272(3) Uani 1 1 d . . .
C42 C 0.72515(17) 0.95037(10) 0.72320(11) 0.0312(3) Uani 1 1 d . . .
C43 C 0.61490(19) 0.98875(11) 0.76412(12) 0.0358(3) Uani 1 1 d . . .
H43A H 0.6431 1.0308 0.8295 0.051(2) Uiso 1 1 calc R . .
C44 C 0.46711(19) 0.97261(11) 0.71612(13) 0.0366(3) Uani 1 1 d . . .
C45 C 0.43130(17) 0.91576(11) 0.62487(13) 0.0350(3) Uani 1 1 d . . .
H45A H 0.3270 0.9098 0.5862 0.051(2) Uiso 1 1 calc R . .
C46 C 0.53799(17) 0.87624(10) 0.58058(11) 0.0300(3) Uani 1 1 d . . .
C221 C 0.73139(18) 0.61752(12) 0.98108(11) 0.0344(3) Uani 1 1 d . . .
H22A H 0.8020 0.5817 0.9490 0.051(2) Uiso 1 1 calc R . .
C222 C 0.7922(3) 0.71986(17) 1.0182(2) 0.0714(7) Uani 1 1 d . . .
H22B H 0.8909 0.7218 1.0604 0.0955(18) Uiso 1 1 calc R . .
H22C H 0.7282 0.7547 1.0544 0.0955(18) Uiso 1 1 calc R . .
H22D H 0.7966 0.7492 0.9637 0.0955(18) Uiso 1 1 calc R . .
C223 C 0.7204(3) 0.5755(3) 1.0660(2) 0.0919(11) Uani 1 1 d . . .
H22E H 0.8187 0.5750 1.1081 0.0955(18) Uiso 1 1 calc R . .
H22F H 0.6763 0.5104 1.0432 0.0955(18) Uiso 1 1 calc R . .
H22G H 0.6591 0.6137 1.1019 0.0955(18) Uiso 1 1 calc R . .
C241 C 0.2122(2) 0.72147(14) 0.88980(16) 0.0519(5) Uani 1 1 d D . .
H24A H 0.1684 0.7527 0.8350 0.051(2) Uiso 0.67 1 calc PR A 1
H24B H 0.1236 0.6806 0.8868 0.051(2) Uiso 0.33 1 calc PR A 2
C242 C 0.2540(4) 0.7938(2) 0.98307(19) 0.0905(11) Uani 1 1 d D B .
H24C H 0.2958 0.7621 1.0362 0.0955(18) Uiso 1 1 calc R . .
H24D H 0.1666 0.8250 0.9947 0.0955(18) Uiso 1 1 calc R . .
H24E H 0.3267 0.8413 0.9789 0.0955(18) Uiso 1 1 calc R . .
C243 C 0.0947(3) 0.6592(3) 0.9102(3) 0.0645(10) Uani 0.67 1 d PD B 1
H24F H 0.1380 0.6319 0.9663 0.0955(18) Uiso 0.67 1 calc PR B 1
H24G H 0.0566 0.6080 0.8541 0.0955(18) Uiso 0.67 1 calc PR B 1
H24H H 0.0145 0.6977 0.9232 0.0955(18) Uiso 0.67 1 calc PR B 1
C244 C 0.1794(10) 0.7811(6) 0.8110(5) 0.074(2) Uani 0.33 1 d PD B 2
H24I H 0.2653 0.8238 0.8181 0.0955(18) Uiso 0.33 1 calc PR B 2
H24J H 0.0952 0.8185 0.8174 0.0955(18) Uiso 0.33 1 calc PR B 2
H24K H 0.1569 0.7389 0.7474 0.0955(18) Uiso 0.33 1 calc PR B 2
C261 C 0.37901(19) 0.46722(13) 0.66030(12) 0.0381(4) Uani 1 1 d . . .
H26A H 0.4732 0.4528 0.6423 0.051(2) Uiso 1 1 calc R . .
C262 C 0.2784(3) 0.50465(17) 0.57794(15) 0.0627(6) Uani 1 1 d . . .
H26B H 0.3173 0.5676 0.5760 0.0955(18) Uiso 1 1 calc R . .
H26C H 0.1797 0.5090 0.5885 0.0955(18) Uiso 1 1 calc R . .
H26D H 0.2738 0.4612 0.5167 0.0955(18) Uiso 1 1 calc R . .
C263 C 0.3091(3) 0.37517(14) 0.67091(15) 0.0530(5) Uani 1 1 d . . .
H26E H 0.3754 0.3496 0.7215 0.0955(18) Uiso 1 1 calc R . .
H26F H 0.2909 0.3291 0.6098 0.0955(18) Uiso 1 1 calc R . .
H26G H 0.2161 0.3874 0.6882 0.0955(18) Uiso 1 1 calc R . .
C421 C 0.88420(19) 0.97071(12) 0.78025(13) 0.0392(4) Uani 1 1 d . . .
H42A H 0.9469 0.9360 0.7407 0.051(2) Uiso 1 1 calc R . .
C422 C 0.9091(3) 0.9344(2) 0.87362(19) 0.0785(8) Uani 1 1 d . . .
H42B H 1.0133 0.9442 0.9074 0.0955(18) Uiso 1 1 calc R . .
H42C H 0.8790 0.8666 0.8591 0.0955(18) Uiso 1 1 calc R . .
H42D H 0.8509 0.9689 0.9145 0.0955(18) Uiso 1 1 calc R . .
C423 C 0.9298(2) 1.07566(16) 0.8003(2) 0.0702(7) Uani 1 1 d . . .
H42E H 0.9167 1.0970 0.7393 0.0955(18) Uiso 1 1 calc R . .
H42F H 1.0332 1.0865 0.8361 0.0955(18) Uiso 1 1 calc R . .
H42G H 0.8691 1.1112 0.8386 0.0955(18) Uiso 1 1 calc R . .
C441 C 0.3489(2) 1.01968(15) 0.75969(15) 0.0481(4) Uani 1 1 d . . .
H44A H 0.2521 0.9869 0.7218 0.051(2) Uiso 1 1 calc R . .
C442 C 0.3671(4) 1.0123(4) 0.8630(3) 0.1198(17) Uani 1 1 d . . .
H44B H 0.2872 1.0426 0.8868 0.0955(18) Uiso 1 1 calc R . .
H44C H 0.4613 1.0442 0.9019 0.0955(18) Uiso 1 1 calc R . .
H44D H 0.3648 0.9454 0.8677 0.0955(18) Uiso 1 1 calc R . .
C443 C 0.3452(3) 1.12241(18) 0.7511(2) 0.0697(7) Uani 1 1 d . . .
H44E H 0.2641 1.1506 0.7753 0.0955(18) Uiso 1 1 calc R . .
H44F H 0.3310 1.1266 0.6834 0.0955(18) Uiso 1 1 calc R . .
H44G H 0.4381 1.1567 0.7891 0.0955(18) Uiso 1 1 calc R . .
C461 C 0.49082(17) 0.81313(11) 0.48143(12) 0.0345(3) Uani 1 1 d . . .
H46A H 0.5792 0.8056 0.4549 0.051(2) Uiso 1 1 calc R . .
C462 C 0.4368(2) 0.71464(12) 0.48830(15) 0.0453(4) Uani 1 1 d . . .
H46B H 0.5177 0.6846 0.5251 0.0955(18) Uiso 1 1 calc R . .
H46C H 0.4010 0.6758 0.4234 0.0955(18) Uiso 1 1 calc R . .
H46D H 0.3569 0.7205 0.5208 0.0955(18) Uiso 1 1 calc R . .
C463 C 0.3746(2) 0.85531(13) 0.41135(14) 0.0440(4) Uani 1 1 d . . .
H46E H 0.4082 0.9201 0.4113 0.0955(18) Uiso 1 1 calc R . .
H46F H 0.2826 0.8565 0.4314 0.0955(18) Uiso 1 1 calc R . .
H46G H 0.3585 0.8165 0.3464 0.0955(18) Uiso 1 1 calc R . .

loop_
_atom_site_aniso_label
_atom_site_aniso_U_11
_atom_site_aniso_U_22
_atom_site_aniso_U_33
_atom_site_aniso_U_23
_atom_site_aniso_U_13
_atom_site_aniso_U_12
K 0.0439(2) 0.0364(2) 0.0546(2) 0.01794(16) 0.02803(18) 0.01577(15)
N1 0.0323(6) 0.0270(6) 0.0381(7) 0.0108(5) 0.0164(5) 0.0079(5)
N2 0.0252(6) 0.0255(6) 0.0297(6) 0.0062(5) 0.0074(5) 0.0041(4)
N3 0.0306(6) 0.0273(6) 0.0374(7) 0.0103(5) 0.0146(5) 0.0072(5)
C11 0.0273(7) 0.0250(7) 0.0284(7) 0.0044(5) 0.0064(5) 0.0043(5)
C12 0.0284(7) 0.0248(7) 0.0276(7) 0.0039(5) 0.0054(5) 0.0018(5)
C13 0.0396(8) 0.0277(7) 0.0374(8) 0.0104(6) 0.0088(7) 0.0025(6)
C14 0.0446(9) 0.0253(7) 0.0447(9) 0.0100(6) 0.0047(7) 0.0073(6)
C15 0.0346(8) 0.0303(8) 0.0421(9) 0.0033(6) 0.0060(7) 0.0104(6)
C16 0.0318(8) 0.0293(7) 0.0374(8) 0.0047(6) 0.0101(6) 0.0063(6)
C21 0.0289(7) 0.0258(7) 0.0280(7) 0.0075(5) 0.0093(6) 0.0017(5)
C22 0.0302(7) 0.0283(7) 0.0279(7) 0.0071(5) 0.0090(6) 0.0012(5)
C23 0.0374(8) 0.0317(7) 0.0314(7) 0.0045(6) 0.0128(6) 0.0036(6)
C24 0.0351(8) 0.0373(8) 0.0384(8) 0.0124(7) 0.0161(7) 0.0094(6)
C25 0.0274(7) 0.0453(9) 0.0347(8) 0.0119(7) 0.0079(6) 0.0037(6)
C26 0.0296(7) 0.0335(7) 0.0288(7) 0.0063(6) 0.0087(6) -0.0009(6)
C31 0.0230(6) 0.0271(7) 0.0304(7) 0.0045(5) 0.0065(5) 0.0001(5)
C32 0.0244(7) 0.0263(7) 0.0316(7) 0.0050(6) 0.0057(6) -0.0007(5)
C33 0.0376(8) 0.0332(8) 0.0439(9) 0.0129(7) 0.0121(7) -0.0025(6)
C34 0.0416(9) 0.0477(10) 0.0500(10) 0.0153(8) 0.0214(8) -0.0058(8)
C35 0.0313(8) 0.0470(10) 0.0499(10) 0.0053(8) 0.0210(7) -0.0001(7)
C36 0.0287(7) 0.0335(8) 0.0418(9) 0.0066(6) 0.0131(6) 0.0033(6)
C41 0.0270(7) 0.0222(6) 0.0331(7) 0.0084(5) 0.0069(6) 0.0028(5)
C42 0.0320(8) 0.0253(7) 0.0345(8) 0.0065(6) 0.0046(6) 0.0053(6)
C43 0.0407(9) 0.0302(7) 0.0352(8) 0.0036(6) 0.0093(7) 0.0082(6)
C44 0.0368(8) 0.0302(8) 0.0469(9) 0.0095(7) 0.0165(7) 0.0094(6)
C45 0.0271(7) 0.0298(7) 0.0480(9) 0.0093(7) 0.0081(7) 0.0040(6)
C46 0.0285(7) 0.0235(7) 0.0376(8) 0.0074(6) 0.0064(6) 0.0020(5)
C221 0.0316(8) 0.0374(8) 0.0304(7) 0.0033(6) 0.0036(6) -0.0009(6)
C222 0.0479(12) 0.0503(12) 0.0960(19) -0.0030(12) -0.0045(12) -0.0102(10)
C223 0.0568(15) 0.152(3) 0.0690(16) 0.0708(19) -0.0154(12) -0.0268(17)
C241 0.0441(10) 0.0545(11) 0.0616(12) 0.0116(9) 0.0204(9) 0.0218(9)
C242 0.107(2) 0.112(2) 0.0619(15) 0.0186(15) 0.0340(16) 0.069(2)
C243 0.0340(14) 0.093(3) 0.069(2) 0.0043(19) 0.0280(15) 0.0099(15)
C244 0.090(5) 0.075(5) 0.066(4) 0.023(4) 0.025(4) 0.063(4)
C261 0.0329(8) 0.0458(9) 0.0319(8) -0.0010(7) 0.0083(6) -0.0021(7)
C262 0.0865(17) 0.0576(13) 0.0337(9) 0.0073(9) -0.0017(10) -0.0076(12)
C263 0.0676(13) 0.0386(10) 0.0466(10) -0.0004(8) 0.0102(9) -0.0048(9)
C421 0.0340(8) 0.0347(8) 0.0407(9) -0.0005(7) -0.0001(7) 0.0080(6)
C422 0.0623(15) 0.106(2) 0.0576(14) 0.0323(14) -0.0157(12) 0.0009(14)
C423 0.0390(11) 0.0440(11) 0.113(2) 0.0052(12) -0.0008(12) -0.0022(9)
C441 0.0425(10) 0.0504(11) 0.0577(11) 0.0113(9) 0.0232(9) 0.0154(8)
C442 0.109(3) 0.197(4) 0.113(3) 0.098(3) 0.083(2) 0.093(3)
C443 0.0802(17) 0.0568(13) 0.0856(17) 0.0138(12) 0.0449(14) 0.0349(12)
C461 0.0296(8) 0.0310(8) 0.0383(8) 0.0024(6) 0.0035(6) -0.0001(6)
C462 0.0429(9) 0.0267(8) 0.0571(11) 0.0047(7) -0.0020(8) 0.0016(7)
C463 0.0474(10) 0.0365(9) 0.0423(9) 0.0105(7) -0.0011(8) 0.0004(7)

loop_
_atom_type_symbol
_atom_type_description
_atom_type_scat_dispersion_real
_atom_type_scat_dispersion_imag
_atom_type_scat_source
C C 0.0033 0.0016 'International Tables Vol C Tables 4.2.6.8 and 6.1.1.4'
H H 0.0000 0.0000 'International Tables Vol C Tables 4.2.6.8 and 6.1.1.4'
N N 0.0061 0.0033 'International Tables Vol C Tables 4.2.6.8 and 6.1.1.4'
K K 0.2009 0.2494 'International Tables Vol C Tables 4.2.6.8 and 6.1.1.4'

loop_
_geom_angle_atom_site_label_1
_geom_angle_atom_site_label_2
_geom_angle_atom_site_label_3
_geom_angle
_geom_angle_site_symmetry_1
_geom_angle_site_symmetry_3
_geom_angle_publ_flag
N1 K N3 46.26(4) . . ?
N1 K N2 23.06(3) . . ?
N3 K N2 23.27(3) . . ?
N1 K C26 66.65(4) . . ?
N3 K C26 109.44(4) . . ?
N2 K C26 87.46(4) . . ?
N1 K C46 110.51(4) . . ?
N3 K C46 67.50(4) . . ?
N2 K C46 88.65(4) . . ?
C26 K C46 137.03(4) . . ?
N1 K C25 90.79(4) . . ?
N3 K C25 133.25(4) . . ?
N2 K C25 111.76(4) . . ?
C26 K C25 24.33(4) . . ?
C46 K C25 132.56(4) . . ?
N1 K C21 52.39(4) . . ?
N3 K C21 98.65(4) . . ?
N2 K C21 75.41(4) . . ?
C26 K C21 24.61(4) . . ?
C46 K C21 153.75(4) . . ?
C25 K C21 42.77(4) . . ?
N1 K C45 134.66(4) . . ?
N3 K C45 91.27(4) . . ?
N2 K C45 112.89(4) . . ?
C26 K C45 134.74(4) . . ?
C46 K C45 24.27(4) . . ?
C25 K C45 118.80(4) . . ?
C21 K C45 159.35(4) . . ?
N1 K C22 65.94(4) . . ?
N3 K C22 108.94(4) . . ?
N2 K C22 87.76(4) . . ?
C26 K C22 42.86(4) . . ?
C46 K C22 176.40(4) . . ?
C25 K C22 49.33(4) . . ?
C21 K C22 24.26(4) . . ?
C45 K C22 159.32(4) . . ?
N1 K C41 98.11(4) . . ?
N3 K C41 51.85(4) . . ?
N2 K C41 75.07(4) . . ?
C26 K C41 151.85(4) . . ?
C46 K C41 24.38(4) . . ?
C25 K C41 156.69(4) . . ?
C21 K C41 150.47(4) . . ?
C45 K C41 42.35(4) . . ?
C22 K C41 153.33(4) . . ?
N1 K C23 89.93(4) . . ?
N3 K C23 132.39(4) . . ?
N2 K C23 111.84(4) . . ?
C26 K C23 49.25(4) . . ?
C46 K C23 159.49(4) . . ?
C25 K C23 41.66(4) . . ?
C21 K C23 42.37(4) . . ?
C45 K C23 135.23(4) . . ?
C22 K C23 24.09(4) . . ?
C41 K C23 158.48(4) . . ?
N1 K C24 102.25(4) . . ?
N3 K C24 148.51(4) . . ?
N2 K C24 125.27(4) . . ?
C26 K C24 42.78(4) . . ?
C46 K C24 140.66(4) . . ?
C25 K C24 23.93(4) . . ?
C21 K C24 49.87(4) . . ?
C45 K C24 118.71(4) . . ?
C22 K C24 42.59(4) . . ?
C41 K C24 159.64(4) . . ?
C23 K C24 23.75(4) . . ?
N2 N1 C11 115.74(12) . . ?
N2 N1 K 102.34(8) . . ?
C11 N1 K 141.66(10) . . ?
N1 N2 N3 109.70(12) . . ?
N1 N2 K 54.61(7) . . ?
N3 N2 K 55.30(7) . . ?
N2 N3 C31 115.64(12) . . ?
N2 N3 K 101.43(9) . . ?
C31 N3 K 141.98(9) . . ?
N1 C11 C16 126.33(14) . . ?
N1 C11 C12 114.55(13) . . ?
C16 C11 C12 119.11(14) . . ?
C13 C12 C11 119.58(14) . . ?
C13 C12 C21 121.41(14) . . ?
C11 C12 C21 119.01(13) . . ?
C14 C13 C12 120.75(15) . . ?
C15 C14 C13 119.70(15) . . ?
C16 C15 C14 120.65(15) . . ?
C15 C16 C11 120.17(15) . . ?
C22 C21 C26 119.51(14) . . ?
C22 C21 C12 119.90(13) . . ?
C26 C21 C12 120.55(13) . . ?
C22 C21 K 79.09(8) . . ?
C26 C21 K 76.83(9) . . ?
C12 C21 K 112.30(9) . . ?
C21 C22 C23 119.05(14) . . ?
C21 C22 C221 121.47(14) . . ?
C23 C22 C221 119.48(14) . . ?
C21 C22 K 76.65(8) . . ?
C23 C22 K 78.61(9) . . ?
C221 C22 K 115.55(9) . . ?
C24 C23 C22 122.16(15) . . ?
C24 C23 K 78.34(9) . . ?
C22 C23 K 77.30(9) . . ?
C25 C24 C23 117.80(15) . . ?
C25 C24 C241 119.06(16) . . ?
C23 C24 C241 123.13(16) . . ?
C25 C24 K 75.55(9) . . ?
C23 C24 K 77.91(9) . . ?
C241 C24 K 117.08(11) . . ?
C24 C25 C26 122.29(15) . . ?
C24 C25 K 80.53(10) . . ?
C26 C25 K 77.33(9) . . ?
C25 C26 C21 119.19(14) . . ?
C25 C26 C261 119.94(14) . . ?
C21 C26 C261 120.87(14) . . ?
C25 C26 K 78.35(9) . . ?
C21 C26 K 78.56(9) . . ?
C261 C26 K 114.13(10) . . ?
N3 C31 C36 126.41(14) . . ?
N3 C31 C32 114.88(13) . . ?
C36 C31 C32 118.71(14) . . ?
C33 C32 C31 119.79(14) . . ?
C33 C32 C41 121.27(14) . . ?
C31 C32 C41 118.94(13) . . ?
C34 C33 C32 121.01(16) . . ?
C35 C34 C33 119.19(16) . . ?
C34 C35 C36 120.99(16) . . ?
C35 C36 C31 120.31(15) . . ?
C42 C41 C46 119.54(14) . . ?
C42 C41 C32 119.90(13) . . ?
C46 C41 C32 120.54(13) . . ?
C42 C41 K 81.57(9) . . ?
C46 C41 K 75.73(9) . . ?
C32 C41 K 111.65(9) . . ?
C43 C42 C41 119.26(14) . . ?
C43 C42 C421 119.27(14) . . ?
C41 C42 C421 121.47(14) . . ?
C43 C42 K 79.70(10) . . ?
C41 C42 K 74.74(9) . . ?
C421 C42 K 115.86(10) . . ?
C44 C43 C42 122.26(15) . . ?
C44 C43 K 77.30(10) . . ?
C42 C43 K 77.09(9) . . ?
C45 C44 C43 117.68(15) . . ?
C45 C44 C441 120.80(16) . . ?
C43 C44 C441 121.45(16) . . ?
C45 C44 K 73.71(9) . . ?
C43 C44 K 79.53(10) . . ?
C441 C44 K 119.19(11) . . ?
C44 C45 C46 122.14(15) . . ?
C44 C45 K 82.82(10) . . ?
C46 C45 K 76.67(9) . . ?
C45 C46 C41 119.11(14) . . ?
C45 C46 C461 119.32(14) . . ?
C41 C46 C461 121.54(14) . . ?
C45 C46 K 79.07(9) . . ?
C41 C46 K 79.89(9) . . ?
C461 C46 K 109.44(9) . . ?
C223 C221 C222 108.3(2) . . ?
C223 C221 C22 110.65(15) . . ?
C222 C221 C22 112.36(16) . . ?
C242 C241 C24 115.13(18) . . ?
C242 C241 C243 100.5(2) . . ?
C24 C241 C243 109.54(19) . . ?
C242 C241 C244 104.4(4) . . ?
C24 C241 C244 104.4(3) . . ?
C243 C241 C244 123.3(4) . . ?
C26 C261 C263 110.20(15) . . ?
C26 C261 C262 113.44(16) . . ?
C263 C261 C262 109.39(16) . . ?
C423 C421 C42 111.25(15) . . ?
C423 C421 C422 110.8(2) . . ?
C42 C421 C422 110.51(17) . . ?
C442 C441 C443 109.9(3) . . ?
C442 C441 C44 113.06(18) . . ?
C443 C441 C44 110.37(17) . . ?
C46 C461 C463 112.88(14) . . ?
C46 C461 C462 110.33(14) . . ?
C463 C461 C462 110.59(14) . . ?

loop_
_geom_bond_atom_site_label_1
_geom_bond_atom_site_label_2
_geom_bond_distance
_geom_bond_site_symmetry_2
_geom_bond_publ_flag
K N1 2.7093(14) . ?
K N3 2.7232(14) . ?
K N2 3.2467(13) . ?
K C26 3.2948(17) . ?
K C46 3.3060(17) . ?
K C25 3.3074(18) . ?
K C21 3.3166(16) . ?
K C45 3.3359(18) . ?
K C22 3.3472(16) . ?
K C41 3.3583(16) . ?
K C23 3.3636(17) . ?
K C24 3.3689(17) . ?
N1 N2 1.3016(18) . ?
N1 C11 1.3932(19) . ?
N2 N3 1.3086(17) . ?
N3 C31 1.3901(19) . ?
C11 C16 1.404(2) . ?
C11 C12 1.409(2) . ?
C12 C13 1.389(2) . ?
C12 C21 1.498(2) . ?
C13 C14 1.389(2) . ?
C14 C15 1.384(3) . ?
C15 C16 1.384(2) . ?
C21 C22 1.401(2) . ?
C21 C26 1.409(2) . ?
C22 C23 1.401(2) . ?
C22 C221 1.520(2) . ?
C23 C24 1.386(2) . ?
C24 C25 1.385(2) . ?
C24 C241 1.522(2) . ?
C25 C26 1.391(2) . ?
C26 C261 1.518(2) . ?
C31 C36 1.403(2) . ?
C31 C32 1.408(2) . ?
C32 C33 1.389(2) . ?
C32 C41 1.499(2) . ?
C33 C34 1.389(3) . ?
C34 C35 1.382(3) . ?
C35 C36 1.385(2) . ?
C41 C42 1.399(2) . ?
C41 C46 1.408(2) . ?
C42 C43 1.392(2) . ?
C42 C421 1.519(2) . ?
C43 C44 1.391(2) . ?
C44 C45 1.384(2) . ?
C44 C441 1.521(2) . ?
C45 C46 1.396(2) . ?
C46 C461 1.513(2) . ?
C221 C223 1.506(3) . ?
C221 C222 1.519(3) . ?
C241 C242 1.509(3) . ?
C241 C243 1.532(3) . ?
C241 C244 1.542(4) . ?
C261 C263 1.521(3) . ?
C261 C262 1.534(3) . ?
C421 C423 1.517(3) . ?
C421 C422 1.522(3) . ?
C441 C442 1.503(4) . ?
C441 C443 1.509(3) . ?
C461 C463 1.528(2) . ?
C461 C462 1.529(2) . ?
